data_7017652
loop_
_publ_author_name
'Kobelt, Claudia'
'Burschka, Christian'
'Bertermann, R\"udiger'
'Fonseca Guerra, C.'
'Bickelhaupt, F. Matthias'
'Tacke, Reinhold'

_publ_section_title
;
 Synthesis and structural characterisation of neutral pentacoordinate
 silicon(iv) complexes with a tridentate dianionic N,N,S chelate ligand.
;
_journal_issue 7
_journal_name_full 'Dalton transactions (Cambridge, England : 2003)'
_journal_page_first 2148
_journal_page_last 2162
_journal_paper_doi 10.1039/c1dt11306b
_journal_volume 41
_journal_year 2012
_chemical_formula_moiety '2(C18 H15 Br N2 S Si), C7 H8'
_chemical_formula_sum 'C21.5 H19 Br N2 S Si'
_chemical_formula_weight 445.45
_chemical_name_systematic
;
?
;
_space_group_IT_number 15
_symmetry_cell_setting monoclinic
_symmetry_space_group_name_Hall '-C 2yc'
_symmetry_space_group_name_H-M 'C 1 2/c 1'
_atom_sites_solution_hydrogens geom
_atom_sites_solution_primary direct
_atom_sites_solution_secondary difmap
_audit_creation_method SHELXL-97
_cell_angle_alpha 90.00
_cell_angle_beta 121.25(3)
_cell_angle_gamma 90.00
_cell_formula_units_Z 8
_cell_length_a 21.133(4)
_cell_length_b 12.662(3)
_cell_length_c 17.279(4)
_cell_measurement_reflns_used 3213
_cell_measurement_temperature 173(2)
_cell_measurement_theta_max 27.75
_cell_measurement_theta_min 8.25
_cell_volume 3953(2)
_computing_cell_refinement Stoe-IPDS
_computing_data_collection Stoe-IPDS
_computing_data_reduction Stoe-IPDS
_computing_molecular_graphics Ortep/Povray
_computing_publication_material Bruker-SHELXTL
_computing_structure_refinement 'SHELXL-97 (Sheldrick, 2008)'
_computing_structure_solution 'SHELXS-97 (Sheldrick, 2008)'
_diffrn_ambient_temperature 173(2)
_diffrn_measured_fraction_theta_full 0.942
_diffrn_measured_fraction_theta_max 0.942
_diffrn_measurement_device_type image_plate_Stoe-IPDS
_diffrn_measurement_method 'omega scan'
_diffrn_radiation_monochromator graphite
_diffrn_radiation_source 'fine-focus sealed tube'
_diffrn_radiation_type MoK\a
_diffrn_radiation_wavelength 0.71073
_diffrn_reflns_av_R_equivalents 0.0527
_diffrn_reflns_av_sigmaI/netI 0.0382
_diffrn_reflns_limit_h_max 28
_diffrn_reflns_limit_h_min -28
_diffrn_reflns_limit_k_max 17
_diffrn_reflns_limit_k_min -17
_diffrn_reflns_limit_l_max 23
_diffrn_reflns_limit_l_min -23
_diffrn_reflns_number 26240
_diffrn_reflns_theta_full 29.11
_diffrn_reflns_theta_max 29.11
_diffrn_reflns_theta_min 2.50
_exptl_absorpt_coefficient_mu 2.255
_exptl_absorpt_correction_T_max 0.3993
_exptl_absorpt_correction_T_min 0.3656
_exptl_absorpt_correction_type multi-scan
_exptl_absorpt_process_details
;
[c.f. r.h. blessing, acta cryst. (1995), a51, 33-38]
;
_exptl_crystal_colour yellow
_exptl_crystal_density_diffrn 1.497
_exptl_crystal_density_method 'not measured'
_exptl_crystal_description long_prism
_exptl_crystal_F_000 1816
_exptl_crystal_size_max .5
_exptl_crystal_size_mid .2
_exptl_crystal_size_min .2
_refine_diff_density_max 0.462
_refine_diff_density_min -0.570
_refine_diff_density_rms 0.079
_refine_ls_extinction_method none
_refine_ls_goodness_of_fit_ref 0.960
_refine_ls_hydrogen_treatment constr
_refine_ls_matrix_type full
_refine_ls_number_parameters 257
_refine_ls_number_reflns 4998
_refine_ls_number_restraints 0
_refine_ls_restrained_S_all 0.960
_refine_ls_R_factor_all 0.0495
_refine_ls_R_factor_gt 0.0317
_refine_ls_shift/su_max 0.002
_refine_ls_shift/su_mean 0.000
_refine_ls_structure_factor_coef Fsqd
_refine_ls_weighting_details 'calc w=1/[\s^2^(Fo^2^)+(0.0494P)^2^+0.0000P] where P=(Fo^2^+2Fc^2^)/3'
_refine_ls_weighting_scheme calc
_refine_ls_wR_factor_gt 0.0736
_refine_ls_wR_factor_ref 0.0795
_reflns_number_gt 3768
_reflns_number_total 4998
_reflns_threshold_expression >2sigma(I)
_cod_data_source_file c1dt11306b.txt
_cod_data_source_block kob05l_2
_cod_original_cell_volume 3952.5(14)
_cod_original_sg_symbol_H-M C2/c
_cod_original_formula_sum 'C21.50 H19 Br N2 S Si'
_cod_database_code 7017652

loop_
_symmetry_equiv_pos_as_xyz
'x, y, z'
'-x, y, -z+1/2'
'x+1/2, y+1/2, z'
'-x+1/2, y+1/2, -z+1/2'
'-x, -y, -z'
'x, -y, z-1/2'
'-x+1/2, -y+1/2, -z'
'x+1/2, -y+1/2, z-1/2'

loop_
_atom_site_label
_atom_site_type_symbol
_atom_site_fract_x
_atom_site_fract_y
_atom_site_fract_z
_atom_site_U_iso_or_equiv
_atom_site_adp_type
_atom_site_occupancy
_atom_site_symmetry_multiplicity
_atom_site_calc_flag
_atom_site_refinement_flags
Br Br 0.163848(11) 0.954879(17) 0.263575(15) 0.02668(7) Uani 1 1 d .
C1 C 0.33899(10) 1.04656(16) 0.39901(15) 0.0212(4) Uani 1 1 d .
C2 C 0.32295(11) 1.10544(16) 0.32284(16) 0.0240(4) Uani 1 1 d .
H2 H 0.2764 1.0965 0.2686 0.030(7) Uiso 1 1 calc R
C3 C 0.37384(13) 1.17745(17) 0.32442(18) 0.0284(5) Uani 1 1 d .
H3 H 0.3617 1.2169 0.2717 0.038(7) Uiso 1 1 calc R
C4 C 0.44190(13) 1.19095(19) 0.40292(19) 0.0340(5) Uani 1 1 d .
H4 H 0.4770 1.2387 0.4040 0.045(8) Uiso 1 1 calc R
C5 C 0.45845(13) 1.1348(2) 0.4795(2) 0.0432(7) Uani 1 1 d .
H5 H 0.5048 1.1450 0.5338 0.057(9) Uiso 1 1 calc R
C6 C 0.40745(13) 1.0627(2) 0.47787(18) 0.0360(6) Uani 1 1 d .
H6 H 0.4196 1.0243 0.5311 0.054(9) Uiso 1 1 calc R
C7 C 0.19581(12) 1.11988(18) 0.42225(18) 0.0293(5) Uani 1 1 d .
H7 H 0.1823 1.1412 0.3629 0.030(7) Uiso 1 1 calc R
C8 C 0.17335(13) 1.18031(19) 0.47041(19) 0.0343(6) Uani 1 1 d .
H8 H 0.1439 1.2416 0.4441 0.032(7) Uiso 1 1 calc R
C9 C 0.19464(14) 1.1499(2) 0.5582(2) 0.0373(6) Uani 1 1 d .
H9 H 0.1797 1.1901 0.5924 0.039(7) Uiso 1 1 calc R
C10 C 0.23764(14) 1.06091(19) 0.59481(19) 0.0326(5) Uani 1 1 d .
H10 H 0.2537 1.0400 0.6551 0.045(8) Uiso 1 1 calc R
C11 C 0.25732(11) 1.00175(17) 0.54216(15) 0.0234(4) Uani 1 1 d .
C12 C 0.30275(11) 0.90313(17) 0.57307(15) 0.0242(4) Uani 1 1 d .
H12A H 0.3518 0.9178 0.6273 0.028(6) Uiso 1 1 calc R
H12B H 0.2777 0.8487 0.5889 0.024(6) Uiso 1 1 calc R
C13 C 0.35141(11) 0.77173(16) 0.51362(16) 0.0227(4) Uani 1 1 d .
C14 C 0.38574(12) 0.71465(18) 0.59489(17) 0.0288(5) Uani 1 1 d .
H14 H 0.3828 0.7394 0.6449 0.044(8) Uiso 1 1 calc R
C15 C 0.42413(13) 0.62179(18) 0.60286(19) 0.0348(6) Uani 1 1 d .
H15 H 0.4472 0.5838 0.6583 0.040(8) Uiso 1 1 calc R
C16 C 0.42895(13) 0.58430(18) 0.5306(2) 0.0349(6) Uani 1 1 d .
H16 H 0.4556 0.5213 0.5368 0.028(6) Uiso 1 1 calc R
C17 C 0.39449(12) 0.63951(18) 0.44885(18) 0.0307(5) Uani 1 1 d .
H17 H 0.3971 0.6135 0.3990 0.037(7) Uiso 1 1 calc R
C18 C 0.35611(11) 0.73302(16) 0.44001(16) 0.0237(4) Uani 1 1 d .
C19 C 0.0000 1.1426(3) 0.2500 0.0623(14) Uani 1 2 d S
H19A H 0.0016 1.1168 0.3044 0.094 Uiso 0.50 1 calc PR
H19B H 0.0435 1.1168 0.2494 0.094 Uiso 0.50 1 calc PR
H19C H -0.0451 1.1168 0.1961 0.094 Uiso 0.50 1 calc PR
C20 C 0.0000 1.2623(3) 0.2500 0.0356(8) Uani 1 2 d S
C21 C 0.04506(14) 1.3189(2) 0.2287(2) 0.0415(6) Uani 1 1 d .
H21 H 0.0767 1.2818 0.2143 0.050 Uiso 1 1 calc R
C22 C 0.04506(16) 1.4278(3) 0.2278(2) 0.0504(8) Uani 1 1 d .
H22 H 0.0759 1.4649 0.2121 0.060 Uiso 1 1 calc R
C23 C 0.0000 1.4830(3) 0.2500 0.0548(12) Uani 1 2 d S
H23 H 0.0000 1.5581 0.2500 0.066 Uiso 1 2 calc SR
N1 N 0.23678(9) 1.03079(13) 0.45777(13) 0.0225(4) Uani 1 1 d .
N2 N 0.31130(9) 0.86601(13) 0.49919(12) 0.0215(4) Uani 1 1 d .
S S 0.30713(3) 0.80522(4) 0.33927(4) 0.02833(13) Uani 1 1 d .
Si Si 0.27704(3) 0.93991(4) 0.39885(4) 0.01945(12) Uani 1 1 d .

loop_
_atom_site_aniso_label
_atom_site_aniso_U_11
_atom_site_aniso_U_22
_atom_site_aniso_U_33
_atom_site_aniso_U_23
_atom_site_aniso_U_13
_atom_site_aniso_U_12
Br 0.02278(10) 0.03240(12) 0.02204(13) -0.00143(9) 0.00964(8) -0.00211(8)
C1 0.0189(8) 0.0264(9) 0.0216(12) -0.0016(8) 0.0127(8) -0.0030(7)
C2 0.0269(10) 0.0231(10) 0.0242(13) -0.0029(8) 0.0147(9) -0.0037(8)
C3 0.0392(12) 0.0237(10) 0.0340(15) 0.0002(9) 0.0273(11) -0.0011(9)
C4 0.0335(11) 0.0314(12) 0.0453(17) -0.0024(10) 0.0262(12) -0.0084(9)
C5 0.0258(11) 0.0541(16) 0.0408(17) 0.0010(12) 0.0109(11) -0.0164(11)
C6 0.0273(10) 0.0477(14) 0.0284(15) 0.0061(10) 0.0112(10) -0.0106(10)
C7 0.0267(10) 0.0315(11) 0.0301(14) -0.0029(9) 0.0150(10) -0.0008(8)
C8 0.0319(11) 0.0298(11) 0.0443(17) -0.0076(10) 0.0218(11) 0.0008(9)
C9 0.0392(12) 0.0379(13) 0.0474(18) -0.0151(11) 0.0312(13) -0.0051(10)
C10 0.0385(12) 0.0377(13) 0.0304(15) -0.0095(10) 0.0241(11) -0.0063(9)
C11 0.0223(9) 0.0300(10) 0.0221(13) -0.0051(8) 0.0145(9) -0.0075(8)
C12 0.0253(9) 0.0311(11) 0.0215(13) -0.0028(9) 0.0158(9) -0.0050(8)
C13 0.0191(8) 0.0237(10) 0.0278(13) 0.0004(8) 0.0140(9) -0.0047(7)
C14 0.0308(10) 0.0299(11) 0.0316(14) 0.0039(9) 0.0203(10) -0.0020(9)
C15 0.0312(11) 0.0309(12) 0.0445(17) 0.0127(10) 0.0211(11) 0.0009(9)
C16 0.0323(11) 0.0248(10) 0.0513(18) 0.0020(10) 0.0244(12) -0.0002(9)
C17 0.0283(10) 0.0281(11) 0.0399(16) -0.0072(10) 0.0206(10) -0.0043(8)
C18 0.0197(9) 0.0258(10) 0.0264(13) -0.0025(8) 0.0124(9) -0.0061(7)
C19 0.0340(19) 0.040(2) 0.090(4) 0.000 0.016(2) 0.000
C20 0.0239(14) 0.0390(18) 0.037(2) 0.000 0.0109(14) 0.000
C21 0.0306(12) 0.0566(17) 0.0397(17) -0.0055(12) 0.0200(12) -0.0053(11)
C22 0.0417(14) 0.0594(19) 0.0423(19) 0.0046(13) 0.0164(13) -0.0173(13)
C23 0.050(2) 0.0334(19) 0.046(3) 0.000 0.0005(19) 0.000
N1 0.0191(7) 0.0261(9) 0.0245(11) -0.0050(7) 0.0129(7) -0.0043(6)
N2 0.0243(8) 0.0246(8) 0.0211(10) -0.0016(7) 0.0157(7) -0.0027(6)
S 0.0306(3) 0.0328(3) 0.0235(3) -0.0036(2) 0.0154(2) 0.0022(2)
Si 0.0184(2) 0.0235(3) 0.0183(3) -0.0013(2) 0.0108(2) -0.00339(19)

loop_
_atom_type_symbol
_atom_type_description
_atom_type_scat_dispersion_real
_atom_type_scat_dispersion_imag
_atom_type_scat_source
C C 0.0033 0.0016 'International Tables Vol C Tables 4.2.6.8 and 6.1.1.4'
H H 0.0000 0.0000 'International Tables Vol C Tables 4.2.6.8 and 6.1.1.4'
N N 0.0061 0.0033 'International Tables Vol C Tables 4.2.6.8 and 6.1.1.4'
Si Si 0.0817 0.0704 'International Tables Vol C Tables 4.2.6.8 and 6.1.1.4'
S S 0.1246 0.1234 'International Tables Vol C Tables 4.2.6.8 and 6.1.1.4'
Br Br -0.2901 2.4595 'International Tables Vol C Tables 4.2.6.8 and 6.1.1.4'

loop_
_geom_angle_atom_site_label_1
_geom_angle_atom_site_label_2
_geom_angle_atom_site_label_3
_geom_angle
_geom_angle_site_symmetry_1
_geom_angle_site_symmetry_3
C2 C1 C6 117.74(19) . .
C2 C1 Si 123.72(16) . .
C6 C1 Si 118.36(17) . .
C1 C2 C3 121.5(2) . .
C4 C3 C2 119.8(2) . .
C5 C4 C3 119.6(2) . .
C4 C5 C6 120.5(2) . .
C1 C6 C5 120.8(2) . .
N1 C7 C8 121.6(2) . .
C7 C8 C9 118.9(2) . .
C10 C9 C8 119.3(2) . .
C9 C10 C11 119.1(2) . .
N1 C11 C10 121.6(2) . .
N1 C11 C12 113.81(18) . .
C10 C11 C12 124.6(2) . .
N2 C12 C11 107.77(18) . .
C14 C13 N2 124.4(2) . .
C14 C13 C18 118.8(2) . .
N2 C13 C18 116.80(19) . .
C15 C14 C13 120.4(2) . .
C16 C15 C14 120.7(2) . .
C15 C16 C17 119.7(2) . .
C16 C17 C18 120.2(2) . .
C17 C18 C13 120.2(2) . .
C17 C18 S 124.11(19) . .
C13 C18 S 115.60(16) . .
C21 C20 C21 117.7(4) . 2
C21 C20 C19 121.14(18) . .
C21 C20 C19 121.14(18) 2 .
C22 C21 C20 121.6(3) . .
C21 C22 C23 119.8(3) . .
C22 C23 C22 119.4(4) 2 .
C11 N1 C7 119.36(19) . .
C11 N1 Si 114.46(14) . .
C7 N1 Si 126.04(16) . .
C13 N2 C12 117.06(18) . .
C13 N2 Si 121.76(14) . .
C12 N2 Si 121.10(14) . .
C18 S Si 95.88(8) . .
N2 Si C1 116.73(9) . .
N2 Si N1 82.56(8) . .
C1 Si N1 93.78(8) . .
N2 Si S 88.76(6) . .
C1 Si S 100.56(7) . .
N1 Si S 165.45(6) . .
N2 Si Br 135.64(6) . .
C1 Si Br 107.16(7) . .
N1 Si Br 88.70(6) . .
S Si Br 89.39(3) . .

loop_
_geom_bond_atom_site_label_1
_geom_bond_atom_site_label_2
_geom_bond_distance
_geom_bond_site_symmetry_2
Br Si 2.3280(13) .
C1 C2 1.393(3) .
C1 C6 1.395(3) .
C1 Si 1.880(2) .
C2 C3 1.399(3) .
C3 C4 1.383(4) .
C4 C5 1.378(4) .
C5 C6 1.402(3) .
C7 N1 1.359(3) .
C7 C8 1.383(3) .
C8 C9 1.393(4) .
C9 C10 1.378(4) .
C10 C11 1.398(3) .
C11 N1 1.339(3) .
C11 C12 1.495(3) .
C12 N2 1.457(3) .
C13 C14 1.401(3) .
C13 N2 1.409(3) .
C13 C18 1.414(3) .
C14 C15 1.394(3) .
C15 C16 1.388(4) .
C16 C17 1.395(4) .
C17 C18 1.398(3) .
C18 S 1.751(2) .
C19 C20 1.516(5) .
C20 C21 1.385(3) .
C20 C21 1.385(3) 2
C21 C22 1.379(4) .
C22 C23 1.386(4) .
C23 C22 1.386(4) 2
N1 Si 1.9958(18) .
N2 Si 1.7616(19) .
S Si 2.2477(8) .

loop_
_geom_torsion_atom_site_label_1
_geom_torsion_atom_site_label_2
_geom_torsion_atom_site_label_3
_geom_torsion_atom_site_label_4
_geom_torsion
_geom_torsion_site_symmetry_1
_geom_torsion_site_symmetry_4
C6 C1 C2 C3 0.8(3) . .
Si C1 C2 C3 -174.25(16) . .
C1 C2 C3 C4 0.2(3) . .
C2 C3 C4 C5 -1.2(4) . .
C3 C4 C5 C6 1.2(4) . .
C2 C1 C6 C5 -0.9(4) . .
Si C1 C6 C5 174.5(2) . .
C4 C5 C6 C1 -0.1(4) . .
N1 C7 C8 C9 1.3(3) . .
C7 C8 C9 C10 0.2(3) . .
C8 C9 C10 C11 -1.6(3) . .
C9 C10 C11 N1 1.5(3) . .
C9 C10 C11 C12 -179.2(2) . .
N1 C11 C12 N2 -0.3(2) . .
C10 C11 C12 N2 -179.63(19) . .
N2 C13 C14 C15 179.80(19) . .
C18 C13 C14 C15 0.4(3) . .
C13 C14 C15 C16 -0.1(3) . .
C14 C15 C16 C17 -0.6(3) . .
C15 C16 C17 C18 0.9(3) . .
C16 C17 C18 C13 -0.6(3) . .
C16 C17 C18 S -176.78(17) . .
C14 C13 C18 C17 -0.1(3) . .
N2 C13 C18 C17 -179.53(17) . .
C14 C13 C18 S 176.45(15) . .
N2 C13 C18 S -3.0(2) . .
C21 C20 C21 C22 -0.5(2) 2 .
C19 C20 C21 C22 179.5(2) . .
C20 C21 C22 C23 1.0(4) . .
C21 C22 C23 C22 -0.5(2) . 2
C10 C11 N1 C7 0.0(3) . .
C12 C11 N1 C7 -179.39(18) . .
C10 C11 N1 Si 175.99(16) . .
C12 C11 N1 Si -3.4(2) . .
C8 C7 N1 C11 -1.4(3) . .
C8 C7 N1 Si -176.90(16) . .
C14 C13 N2 C12 -2.8(3) . .
C18 C13 N2 C12 176.66(16) . .
C14 C13 N2 Si 173.96(15) . .
C18 C13 N2 Si -6.6(2) . .
C11 C12 N2 C13 -178.67(16) . .
C11 C12 N2 Si 4.6(2) . .
C17 C18 S Si -175.48(17) . .
C13 C18 S Si 8.16(15) . .
C13 N2 Si C1 -91.27(17) . .
C12 N2 Si C1 85.31(16) . .
C13 N2 Si N1 178.23(16) . .
C12 N2 Si N1 -5.19(15) . .
C13 N2 Si S 9.94(15) . .
C12 N2 Si S -173.48(14) . .
C13 N2 Si Br 97.79(15) . .
C12 N2 Si Br -85.62(16) . .
C2 C1 Si N2 174.08(16) . .
C6 C1 Si N2 -1.0(2) . .
C2 C1 Si N1 -102.35(18) . .
C6 C1 Si N1 82.58(19) . .
C2 C1 Si S 80.11(18) . .
C6 C1 Si S -94.96(18) . .
C2 C1 Si Br -12.54(19) . .
C6 C1 Si Br 172.38(17) . .
C11 N1 Si N2 4.75(14) . .
C7 N1 Si N2 -179.56(17) . .
C11 N1 Si C1 -111.73(15) . .
C7 N1 Si C1 63.95(18) . .
C11 N1 Si S 58.6(3) . .
C7 N1 Si S -125.7(2) . .
C11 N1 Si Br 141.16(13) . .
C7 N1 Si Br -43.16(16) . .
C18 S Si N2 -8.94(8) . .
C18 S Si C1 108.03(10) . .
C18 S Si N1 -62.2(3) . .
C18 S Si Br -144.62(7) . .
